data_4000109
_journal_name_full 'Chemistry of Materials'
_journal_year 2001
_chemical_formula_structural '[Ni(H2O)6]Ce2F10'
_chemical_formula_sum 'Ce2 F10 H16 Ni O8'
_chemical_formula_weight 673.08
_space_group_IT_number 14
_symmetry_cell_setting monoclinic
_symmetry_space_group_name_Hall '-P 2ybc'
_symmetry_space_group_name_H-M 'P 1 21/c 1'
_atom_sites_solution_hydrogens located
_atom_sites_solution_primary direct
_atom_sites_solution_secondary difmap
_cell_angle_alpha 90.00
_cell_angle_beta 94.0310(10)
_cell_angle_gamma 90.00
_cell_formula_units_Z 2
_cell_length_a 10.9439(9)
_cell_length_b 6.9769(6)
_cell_length_c 8.7108(8)
_cell_measurement_reflns_used all
_cell_measurement_temperature 193(2)
_cell_measurement_theta_max 28.25
_cell_measurement_theta_min 1.87
_cell_volume 663.46(10)
_diffrn_ambient_temperature 193(2)
_diffrn_measurement_device 'Bruker APEX'
_diffrn_measurement_method '0.3 wide w exposures'
_diffrn_radiation_monochromator graphite
_diffrn_radiation_source 'fine-focus sealed tube'
_diffrn_radiation_type MoK\a
_diffrn_radiation_wavelength 0.71073
_diffrn_reflns_av_R_equivalents 0.0224
_diffrn_reflns_av_sigmaI/netI 0.0168
_diffrn_reflns_limit_h_max 14
_diffrn_reflns_limit_h_min -14
_diffrn_reflns_limit_k_max 9
_diffrn_reflns_limit_k_min -9
_diffrn_reflns_limit_l_max 11
_diffrn_reflns_limit_l_min -11
_diffrn_reflns_number 5474
_diffrn_reflns_theta_max 28.25
_diffrn_reflns_theta_min 1.87
_diffrn_standards_decay_% 0
_diffrn_standards_interval_count na
_diffrn_standards_interval_time na
_diffrn_standards_number na
_exptl_absorpt_coefficient_mu 8.306
_exptl_absorpt_correction_T_max '0.841126 ratio of min/max'
_exptl_absorpt_correction_T_min '0.841126 ratio of min/max'
_exptl_absorpt_correction_type 'multiscan (SADABS)'
_exptl_crystal_colour aquamarine
_exptl_crystal_density_diffrn 3.369
_exptl_crystal_density_meas ?
_exptl_crystal_density_method calcd
_exptl_crystal_description prism
_exptl_crystal_F_000 628
_exptl_crystal_size_max 0.170
_exptl_crystal_size_mid 0.090
_exptl_crystal_size_min 0.080
_refine_ls_extinction_coef 0.0002(2)
_refine_ls_extinction_expression Fc^*^=kFc[1+0.001xFc^2^\l^3^/sin(2\q)]^-1/4^
_refine_ls_extinction_method SHELXL
_refine_ls_goodness_of_fit_all 1.222
_refine_ls_goodness_of_fit_obs 1.225
_refine_ls_hydrogen_treatment isotropic
_refine_ls_matrix_type full
_refine_ls_number_parameters 130
_refine_ls_number_reflns 1558
_refine_ls_number_restraints 0
_refine_ls_restrained_S_all 1.222
_refine_ls_restrained_S_obs 1.225
_refine_ls_R_factor_all 0.0191
_refine_ls_R_factor_obs 0.0188
_refine_ls_shift/esd_max 0.001
_refine_ls_shift/esd_mean 0.000
_refine_ls_structure_factor_coef Fsqd
_refine_ls_weighting_details 'w=1/[\s^2^(Fo^2^)+(0.0235P)^2^+0.7512P] where P=(Fo^2^+2Fc^2^)/3'
_refine_ls_weighting_scheme calc
_refine_ls_wR_factor_all 0.0463
_refine_ls_wR_factor_obs 0.0462
_reflns_number_observed 1545
_reflns_number_total 1558
_reflns_observed_criterion >2sigma(I)
_cod_depositor_comments
;
The following automatic conversions were performed:

'_exptl_crystal_density_meas' value 'nm' was changed to '?' - the
value is perceived as not measured.

Automatic conversion script
Id: cif_fix_values 3008 2015-01-20 13:52:24Z robertas 

The following automatic conversions were performed:

'_refine_ls_weighting_scheme' value 'calc
w=1/[\s^2^(Fo^2^)+(0.0235P)^2^+0.7512P] where P=(Fo^2^+2Fc^2^)/3' was
changed to 'calc'. New tag '_refine_ls_weighting_details' was
created. The value of the new tag was set to
'w=1/[\s^2^(Fo^2^)+(0.0235P)^2^+0.7512P] where P=(Fo^2^+2Fc^2^)/3'.

Automatic conversion script
Id: cif_fix_values 3143 2015-03-26 13:38:13Z robertas 
;
_cod_original_sg_symbol_H-M P12(1)/c1
_cod_original_formula_sum 'H16 Ce2 F10 Ni O8'
_cod_database_code 4000109

loop_
_symmetry_equiv_pos_as_xyz
'x, y, z'
'-x, y+1/2, -z+1/2'
'-x, -y, -z'
'x, -y-1/2, z-1/2'

loop_
_atom_site_aniso_label
_atom_site_aniso_U_11
_atom_site_aniso_U_22
_atom_site_aniso_U_33
_atom_site_aniso_U_23
_atom_site_aniso_U_13
_atom_site_aniso_U_12
Ce1 0.00760(11) 0.00589(11) 0.00450(11) 0.00027(4) 0.00031(6) 0.00007(5)
Ni1 0.0088(2) 0.0102(3) 0.0086(3) 0.0002(2) -0.0005(2) 0.0004(2)
F1 0.0116(8) 0.0093(8) 0.0077(7) 0.0008(6) -0.0014(6) -0.0013(6)
F2 0.0104(8) 0.0081(8) 0.0110(9) -0.0007(6) -0.0002(7) -0.0006(6)
F3 0.0095(8) 0.0134(9) 0.0158(9) 0.0028(6) 0.0014(7) 0.0000(6)
F4 0.0168(8) 0.0085(7) 0.0097(8) -0.0004(6) 0.0007(7) -0.0011(7)
F5 0.0109(8) 0.0093(8) 0.0095(8) -0.0015(6) 0.0022(6) -0.0007(6)
O1 0.0135(11) 0.0133(11) 0.0121(11) 0.0007(9) 0.0015(9) 0.0007(9)
O2 0.0129(10) 0.0141(11) 0.0203(12) -0.0052(9) -0.0023(9) 0.0036(9)
O3 0.0112(10) 0.0174(12) 0.0145(11) 0.0025(9) -0.0014(9) -0.0005(9)
O4 0.0133(10) 0.0220(13) 0.0131(11) 0.0036(9) 0.0004(10) -0.0024(9)

loop_
_atom_site_label
_atom_site_type_symbol
_atom_site_fract_x
_atom_site_fract_y
_atom_site_fract_z
_atom_site_U_iso_or_equiv
_atom_site_thermal_displace_type
_atom_site_occupancy
_atom_site_calc_flag
_atom_site_refinement_flags
_atom_site_disorder_group
Ce1 Ce 0.954755(13) 0.15398(2) 0.32287(2) 0.00600(8) Uani 1 d . .
Ni1 Ni 1.5000 -0.5000 0.0000 0.00926(12) Uani 1 d S .
F1 F 1.11095(15) 0.0617(2) 0.5011(2) 0.0096(3) Uani 1 d . .
F2 F 0.8878(2) -0.1428(2) 0.2075(2) 0.0099(3) Uani 1 d . .
F3 F 0.7562(2) 0.1652(2) 0.2878(2) 0.0129(4) Uani 1 d . .
F4 F 0.9322(2) 0.2030(3) 0.0614(2) 0.0117(3) Uani 1 d . .
F5 F 1.10111(15) -0.0302(2) 0.2147(2) 0.0098(3) Uani 1 d . .
O1 O 1.6040(2) -0.3839(4) -0.1659(3) 0.0129(4) Uani 1 d . .
H1 H 1.6610(42) -0.4531(67) -0.1938(50) 0.027(11) Uiso 1 d . .
H2 H 1.6398(48) -0.3015(73) -0.1364(57) 0.032(14) Uiso 1 d . .
O2 O 1.4730(2) -0.2274(3) 0.0731(3) 0.0160(5) Uani 1 d . .
H3 H 1.5167(48) -0.1856(68) 0.1486(60) 0.032(13) Uiso 1 d . .
H4 H 1.4210(46) -0.1618(60) 0.0545(54) 0.022(12) Uiso 1 d . .
O3 O 1.3395(2) -0.4770(4) -0.1349(3) 0.0145(4) Uani 1 d . .
H6 H 1.3206(41) -0.3784(65) -0.1826(52) 0.018(11) Uiso 1 d . .
H5 H 1.2822(45) -0.5068(67) -0.0994(52) 0.029(13) Uiso 1 d . .
O4 O 1.2872(2) 0.0679(4) 0.0352(3) 0.0162(5) Uani 1 d . .
H8 H 1.2491(37) 0.0903(60) -0.0433(51) 0.013(9) Uiso 1 d . .
H7 H 1.2448(48) 0.0298(76) 0.0791(59) 0.039(16) Uiso 1 d . .
